data_7006117
loop_
_publ_author_name
'Day, Joanna K.'
'Bresner, Chrisopher'
'Fallis, Ian A.'
'Ooi, Li-Ling'
'Watkin, David J.'
'Coles, Simon J.'
'Male, Louise'
'Hursthouse, Michael B.'
'Aldridge, Simon'

_publ_section_title
;
 Synthesis of polymeric and macrocyclic Lewis acids: influence of
 backbone on degree of aggregation.
;
_journal_issue 32
_journal_name_full 'Dalton transactions (Cambridge, England : 2003)'
_journal_page_first 3486
_journal_page_last 3488
_journal_paper_doi 10.1039/b709042k
_journal_year 2007
_chemical_formula_sum 'C28 H30 B2 Fe2 O4'
_chemical_formula_weight 563.84
_chemical_name_systematic
;
?
;
_space_group_IT_number 62
_symmetry_cell_setting orthorhombic
_symmetry_space_group_name_Hall '-P 2ac 2n'
_symmetry_space_group_name_H-M 'P n m a'
_atom_sites_solution_hydrogens geom
_atom_sites_solution_primary direct
_atom_sites_solution_secondary difmap
_audit_creation_method SHELXL-97
_cell_angle_alpha 90.00
_cell_angle_beta 90.00
_cell_angle_gamma 90.00
_cell_formula_units_Z 4
_cell_length_a 29.8942(10)
_cell_length_b 10.7482(3)
_cell_length_c 7.4301(3)
_cell_measurement_reflns_used 4930
_cell_measurement_temperature 120(2)
_cell_measurement_theta_max 27.48
_cell_measurement_theta_min 0.41
_cell_volume 2387.36(14)
_computing_cell_refinement 'DENZO, COLLECT'
_computing_data_reduction 'DENZO, COLLECT'
_computing_molecular_graphics 'PLATON (Spek, 2003)'
_computing_structure_refinement 'SHELXL-97 (Sheldrick, 1997)'
_computing_structure_solution 'SHELXS-97 (Sheldrick, 1997)'
_diffrn_ambient_temperature 120(2)
_diffrn_detector_area_resol_mean 9.091
_diffrn_measured_fraction_theta_full 0.995
_diffrn_measured_fraction_theta_max 0.995
_diffrn_measurement_device_type 'Bruker-Nonius APEX2 Area Detector'
_diffrn_measurement_method '\f and \w scans'
_diffrn_radiation_monochromator graphite
_diffrn_radiation_source 'Bruker-Nonius FR591 rotating anode'
_diffrn_radiation_type MoK\a
_diffrn_radiation_wavelength 0.71073
_diffrn_reflns_av_R_equivalents 0.1209
_diffrn_reflns_av_sigmaI/netI 0.0858
_diffrn_reflns_limit_h_max 33
_diffrn_reflns_limit_h_min -38
_diffrn_reflns_limit_k_max 13
_diffrn_reflns_limit_k_min -13
_diffrn_reflns_limit_l_max 9
_diffrn_reflns_limit_l_min -9
_diffrn_reflns_number 20380
_diffrn_reflns_theta_full 27.50
_diffrn_reflns_theta_max 27.50
_diffrn_reflns_theta_min 2.33
_diffrn_standards_decay_% 0
_diffrn_standards_number 0
_exptl_absorpt_coefficient_mu 1.251
_exptl_absorpt_correction_T_max 0.9754
_exptl_absorpt_correction_T_min 0.8444
_exptl_absorpt_correction_type multi-scan
_exptl_absorpt_process_details 'SADABS V2.10 (Sheldrick, G.M., 2003)'
_exptl_crystal_colour 'pale yellow'
_exptl_crystal_density_diffrn 1.569
_exptl_crystal_density_method 'not measured'
_exptl_crystal_description plate
_exptl_crystal_F_000 1168
_exptl_crystal_size_max 0.14
_exptl_crystal_size_mid 0.10
_exptl_crystal_size_min 0.02
_refine_diff_density_max 0.573
_refine_diff_density_min -0.624
_refine_diff_density_rms 0.109
_refine_ls_extinction_method none
_refine_ls_goodness_of_fit_ref 1.138
_refine_ls_hydrogen_treatment constr
_refine_ls_matrix_type full
_refine_ls_number_parameters 229
_refine_ls_number_reflns 2868
_refine_ls_number_restraints 36
_refine_ls_restrained_S_all 1.131
_refine_ls_R_factor_all 0.1096
_refine_ls_R_factor_gt 0.0724
_refine_ls_shift/su_max 0.088
_refine_ls_shift/su_mean 0.006
_refine_ls_structure_factor_coef Fsqd
_refine_ls_weighting_details 'calc w=1/[\s^2^(Fo^2^)+(0.0338P)^2^+5.3915P] where P=(Fo^2^+2Fc^2^)/3'
_refine_ls_weighting_scheme calc
_refine_ls_wR_factor_gt 0.1183
_refine_ls_wR_factor_ref 0.1277
_reflns_number_gt 2236
_reflns_number_total 2868
_reflns_threshold_expression >2sigma(I)
_cod_data_source_file b709042k.txt
_cod_data_source_block 2006src0670
_cod_depositor_comments
;
The following automatic conversions were performed:
'_symmetry_cell_setting' value 'Orthorhombic' changed to 'orthorhombic'
according to '/home/saulius/struct/CIF-dictionaries/cif_core.dic'
dictionary named 'cif_core.dic' version 2.4.1 from 2010-06-29.

Automatic conversion script
Id: cif_fix_enum 1527 2010-12-29 10:47:43Z saulius 
;
_cod_original_sg_symbol_H-M Pnma
_cod_database_code 7006117

loop_
_symmetry_equiv_pos_as_xyz
'x, y, z'
'-x+1/2, -y, z+1/2'
'-x, y+1/2, -z'
'x+1/2, -y+1/2, -z+1/2'
'-x, -y, -z'
'x-1/2, y, -z-1/2'
'x, -y-1/2, z'
'-x-1/2, y-1/2, z-1/2'

loop_
_atom_site_label
_atom_site_type_symbol
_atom_site_fract_x
_atom_site_fract_y
_atom_site_fract_z
_atom_site_U_iso_or_equiv
_atom_site_adp_type
_atom_site_occupancy
_atom_site_symmetry_multiplicity
_atom_site_calc_flag
_atom_site_refinement_flags
_atom_site_disorder_assembly
_atom_site_disorder_group
C1 C 0.2894(2) 0.2500 0.7744(6) 0.0282(14) Uani 1 2 d S . .
H1 H 0.3144 0.2500 0.6954 0.034 Uiso 1 2 calc SR . .
C2 C 0.26743(14) 0.1430(4) 0.8439(5) 0.0280(10) Uani 1 1 d . . .
H2 H 0.2751 0.0589 0.8201 0.034 Uiso 1 1 calc R . .
C3 C 0.23205(13) 0.1845(4) 0.9548(5) 0.0305(10) Uani 1 1 d . . .
H3 H 0.2117 0.1328 1.0185 0.037 Uiso 1 1 calc R . .
C4 C 0.35787(18) 0.2500 1.1228(6) 0.0213(12) Uani 1 2 d S . .
C5 C 0.33545(14) 0.1432(4) 1.1943(4) 0.0232(9) Uani 1 1 d . . .
H5 H 0.3430 0.0589 1.1705 0.028 Uiso 1 1 calc R . .
C6 C 0.30017(14) 0.1848(4) 1.3065(4) 0.0278(10) Uani 1 1 d . . .
H6 H 0.2800 0.1330 1.3708 0.033 Uiso 1 1 calc R . .
C13 C 0.55214(16) 0.2500 -0.0129(6) 0.0186(11) Uani 1 2 d S . .
C14 C 0.56945(13) 0.1433(4) -0.1052(5) 0.0211(9) Uani 1 1 d . . .
H14 H 0.5639 0.0590 -0.0735 0.025 Uiso 1 1 calc R . .
C15 C 0.59631(12) 0.1839(4) -0.2520(4) 0.0205(8) Uani 1 1 d . . .
H15 H 0.6115 0.1319 -0.3352 0.025 Uiso 1 1 calc R . .
C16 C 0.63878(19) 0.2500 0.2514(7) 0.0334(16) Uani 1 2 d S . .
H16 H 0.6191 0.2500 0.3518 0.040 Uiso 1 2 calc SR . .
C17 C 0.65616(14) 0.1436(5) 0.1626(5) 0.0323(11) Uani 1 1 d . . .
H17 H 0.6499 0.0595 0.1929 0.039 Uiso 1 1 calc R . .
C18 C 0.68423(13) 0.1839(4) 0.0218(5) 0.0309(10) Uani 1 1 d . . .
H18 H 0.7003 0.1319 -0.0588 0.037 Uiso 1 1 calc R . .
Fe1 Fe 0.29190(3) 0.2500 1.04955(9) 0.0189(2) Uani 1 2 d S . .
Fe2 Fe 0.62057(2) 0.2500 -0.01257(9) 0.0174(2) Uani 1 2 d S . .
B1 B 0.3936(2) 0.2500 0.9728(7) 0.0276(16) Uani 1 2 d S . .
B2 B 0.5270(2) 0.2500 0.1695(8) 0.0193(13) Uani 1 2 d S . .
O1 O 0.42280(19) 0.1713(5) 0.9333(6) 0.0207(12) Uani 0.50 1 d P . 1
C8 C 0.4441(3) 0.2016(8) 0.7646(10) 0.0146(18) Uani 0.50 1 d P . 1
H8 H 0.4771 0.1888 0.7750 0.018 Uiso 0.50 1 calc PR . 1
C9 C 0.4247(3) 0.1105(7) 0.6273(10) 0.0139(16) Uani 0.50 1 d P . 1
H9A H 0.3918 0.1219 0.6261 0.017 Uiso 0.50 1 calc PR . 1
H9B H 0.4306 0.0252 0.6718 0.017 Uiso 0.50 1 calc PR . 1
C10 C 0.4413(3) 0.1174(8) 0.4302(10) 0.0155(19) Uani 0.50 1 d PU . 1
H10A H 0.4391 0.0334 0.3763 0.019 Uiso 0.50 1 calc PR . 1
H10B H 0.4210 0.1729 0.3618 0.019 Uiso 0.50 1 calc PR . 1
C11 C 0.4890(3) 0.1643(9) 0.4080(11) 0.015(2) Uani 0.50 1 d PU . 1
H11 H 0.5092 0.1174 0.4912 0.018 Uiso 0.50 1 calc PR . 1
O2 O 0.50305(19) 0.1428(5) 0.2223(6) 0.0198(12) Uani 0.50 1 d P . 1
O1' O 0.39722(18) 0.1337(5) 0.8623(6) 0.0185(11) Uani 0.50 1 d P . 2
C8' C 0.4340(3) 0.1589(9) 0.7354(12) 0.015(2) Uani 0.50 1 d PU . 2
H8' H 0.4607 0.1092 0.7722 0.018 Uiso 0.50 1 calc PR . 2
C9' C 0.4189(3) 0.1161(8) 0.5517(11) 0.0147(19) Uani 0.50 1 d PU . 2
H9'1 H 0.3954 0.1733 0.5079 0.018 Uiso 0.50 1 calc PR . 2
H9'2 H 0.4054 0.0324 0.5633 0.018 Uiso 0.50 1 calc PR . 2
C10' C 0.4563(3) 0.1102(8) 0.4107(10) 0.0143(18) Uani 0.50 1 d PU . 2
H10C H 0.4674 0.0233 0.4063 0.017 Uiso 0.50 1 calc PR . 2
H10D H 0.4429 0.1286 0.2919 0.017 Uiso 0.50 1 calc PR . 2
C11' C 0.4965(3) 0.1944(8) 0.4338(11) 0.014(2) Uani 0.50 1 d PU . 2
H11' H 0.5105 0.1790 0.5540 0.017 Uiso 0.50 1 calc PR . 2
O2' O 0.52780(19) 0.1604(5) 0.2927(6) 0.0179(11) Uani 0.50 1 d P . 2

loop_
_atom_site_aniso_label
_atom_site_aniso_U_11
_atom_site_aniso_U_22
_atom_site_aniso_U_33
_atom_site_aniso_U_23
_atom_site_aniso_U_13
_atom_site_aniso_U_12
C1 0.024(3) 0.052(4) 0.009(2) 0.000 -0.003(2) 0.000
C2 0.024(2) 0.037(3) 0.0231(19) -0.0096(17) -0.0115(16) 0.005(2)
C3 0.014(2) 0.052(3) 0.0255(19) 0.0025(18) -0.0066(15) -0.0093(19)
C4 0.015(3) 0.036(4) 0.013(2) 0.000 -0.0051(19) 0.000
C5 0.026(2) 0.027(2) 0.0169(16) 0.0026(15) -0.0035(15) 0.0031(19)
C6 0.025(2) 0.044(2) 0.0142(16) 0.0059(16) -0.0024(15) -0.005(2)
C13 0.010(3) 0.028(3) 0.018(2) 0.000 -0.0041(19) 0.000
C14 0.020(2) 0.022(2) 0.0214(17) -0.0027(15) -0.0012(15) -0.0038(17)
C15 0.022(2) 0.027(2) 0.0132(15) -0.0039(15) 0.0000(14) -0.0008(17)
C16 0.016(3) 0.072(5) 0.012(2) 0.000 0.000(2) 0.000
C17 0.022(2) 0.050(3) 0.0254(19) 0.0152(19) -0.0056(16) 0.006(2)
C18 0.018(2) 0.051(3) 0.0240(19) -0.0018(18) -0.0018(16) 0.009(2)
Fe1 0.0148(4) 0.0302(5) 0.0115(3) 0.000 -0.0003(3) 0.000
Fe2 0.0128(4) 0.0275(5) 0.0118(3) 0.000 0.0000(3) 0.000
B1 0.018(3) 0.055(5) 0.009(2) 0.000 -0.004(2) 0.000
B2 0.008(3) 0.024(4) 0.026(3) 0.000 -0.003(2) 0.000
O1 0.024(3) 0.026(3) 0.012(2) 0.008(2) 0.001(2) 0.004(3)
C8 0.014(4) 0.019(5) 0.011(3) 0.003(3) -0.001(3) 0.005(3)
C9 0.013(4) 0.017(4) 0.011(4) 0.003(3) 0.000(3) -0.004(3)
C10 0.015(2) 0.015(2) 0.016(2) -0.0002(10) -0.0004(10) -0.0001(10)
C11 0.015(2) 0.014(2) 0.015(2) -0.0002(10) -0.0006(10) 0.0005(10)
O2 0.022(3) 0.022(3) 0.015(2) -0.005(2) 0.004(2) -0.002(3)
O1' 0.018(3) 0.019(3) 0.018(2) 0.000(2) 0.009(2) -0.002(2)
C8' 0.015(2) 0.015(2) 0.015(2) 0.0000(10) -0.0005(10) 0.0003(10)
C9' 0.015(2) 0.014(2) 0.015(2) 0.0003(10) -0.0001(10) -0.0008(10)
C10' 0.015(2) 0.014(2) 0.014(2) -0.0001(10) 0.0005(10) 0.0002(10)
C11' 0.014(2) 0.015(2) 0.015(2) 0.0000(10) 0.0004(10) 0.0002(10)
O2' 0.016(3) 0.021(3) 0.017(2) 0.002(2) 0.006(2) 0.005(3)

loop_
_atom_type_symbol
_atom_type_description
_atom_type_scat_dispersion_real
_atom_type_scat_dispersion_imag
_atom_type_scat_source
C C 0.0033 0.0016 'International Tables Vol C Tables 4.2.6.8 and 6.1.1.4'
H H 0.0000 0.0000 'International Tables Vol C Tables 4.2.6.8 and 6.1.1.4'
B B 0.0013 0.0007 'International Tables Vol C Tables 4.2.6.8 and 6.1.1.4'
O O 0.0106 0.0060 'International Tables Vol C Tables 4.2.6.8 and 6.1.1.4'
Fe Fe 0.3463 0.8444 'International Tables Vol C Tables 4.2.6.8 and 6.1.1.4'

loop_
_geom_angle_atom_site_label_1
_geom_angle_atom_site_label_2
_geom_angle_atom_site_label_3
_geom_angle
_geom_angle_site_symmetry_1
_geom_angle_site_symmetry_3
_geom_angle_publ_flag
C2 C1 C2 108.0(5) . 7_565 ?
C2 C1 Fe1 69.8(2) . . ?
C2 C1 Fe1 69.8(2) 7_565 . ?
C3 C2 C1 107.6(4) . . ?
C3 C2 Fe1 69.8(2) . . ?
C1 C2 Fe1 69.6(2) . . ?
C3 C3 C2 108.4(3) 7_565 . ?
C3 C3 Fe1 69.89(12) 7_565 . ?
C2 C3 Fe1 69.8(2) . . ?
C5 C4 C5 106.6(5) . 7_565 ?
C5 C4 B1 126.3(2) . . ?
C5 C4 B1 126.3(2) 7_565 . ?
C5 C4 Fe1 69.4(3) . . ?
C5 C4 Fe1 69.4(3) 7_565 . ?
B1 C4 Fe1 118.4(3) . . ?
C6 C5 C4 108.3(4) . . ?
C6 C5 Fe1 70.0(2) . . ?
C4 C5 Fe1 69.6(3) . . ?
C6 C6 C5 108.4(2) 7_565 . ?
C6 C6 Fe1 69.99(12) 7_565 . ?
C5 C6 Fe1 69.5(2) . . ?
C14 C13 C14 106.4(4) . 7_565 ?
C14 C13 B2 126.4(2) . . ?
C14 C13 B2 126.4(2) 7_565 . ?
C14 C13 Fe2 68.9(2) . . ?
C14 C13 Fe2 68.9(2) 7_565 . ?
B2 C13 Fe2 119.0(3) . . ?
C15 C14 C13 108.9(3) . . ?
C15 C14 Fe2 70.2(2) . . ?
C13 C14 Fe2 70.0(2) . . ?
C14 C15 C15 107.9(2) . 7_565 ?
C14 C15 Fe2 68.9(2) . . ?
C15 C15 Fe2 69.71(11) 7_565 . ?
C17 C16 C17 107.4(5) 7_565 . ?
C17 C16 Fe2 69.5(2) 7_565 . ?
C17 C16 Fe2 69.5(2) . . ?
C18 C17 C16 108.4(4) . . ?
C18 C17 Fe2 70.3(2) . . ?
C16 C17 Fe2 69.7(3) . . ?
C17 C18 C18 107.9(3) . 7_565 ?
C17 C18 Fe2 69.3(2) . . ?
C18 C18 Fe2 69.70(13) 7_565 . ?
C5 Fe1 C5 68.4(2) 7_565 . ?
C5 Fe1 C1 123.35(16) 7_565 . ?
C5 Fe1 C1 123.35(16) . . ?
C5 Fe1 C4 40.99(13) 7_565 . ?
C5 Fe1 C4 40.99(13) . . ?
C1 Fe1 C4 107.5(2) . . ?
C5 Fe1 C2 159.48(16) 7_565 . ?
C5 Fe1 C2 107.77(16) . . ?
C1 Fe1 C2 40.63(14) . . ?
C4 Fe1 C2 122.88(16) . . ?
C5 Fe1 C2 107.77(16) 7_565 7_565 ?
C5 Fe1 C2 159.48(16) . 7_565 ?
C1 Fe1 C2 40.63(14) . 7_565 ?
C4 Fe1 C2 122.88(16) . 7_565 ?
C2 Fe1 C2 68.3(2) . 7_565 ?
C5 Fe1 C6 40.53(15) 7_565 7_565 ?
C5 Fe1 C6 67.96(16) . 7_565 ?
C1 Fe1 C6 159.33(13) . 7_565 ?
C4 Fe1 C6 68.65(17) . 7_565 ?
C2 Fe1 C6 158.55(17) . 7_565 ?
C2 Fe1 C6 123.12(17) 7_565 7_565 ?
C5 Fe1 C6 67.96(16) 7_565 . ?
C5 Fe1 C6 40.53(15) . . ?
C1 Fe1 C6 159.33(13) . . ?
C4 Fe1 C6 68.65(17) . . ?
C2 Fe1 C6 123.12(17) . . ?
C2 Fe1 C6 158.55(17) 7_565 . ?
C6 Fe1 C6 40.0(2) 7_565 . ?
C5 Fe1 C3 158.68(17) 7_565 . ?
C5 Fe1 C3 123.03(17) . . ?
C1 Fe1 C3 67.93(19) . . ?
C4 Fe1 C3 159.04(13) . . ?
C2 Fe1 C3 40.37(16) . . ?
C2 Fe1 C3 67.93(17) 7_565 . ?
C6 Fe1 C3 122.92(16) 7_565 . ?
C6 Fe1 C3 107.95(16) . . ?
C5 Fe1 C3 123.03(17) 7_565 7_565 ?
C5 Fe1 C3 158.68(17) . 7_565 ?
C1 Fe1 C3 67.93(19) . 7_565 ?
C4 Fe1 C3 159.04(13) . 7_565 ?
C2 Fe1 C3 67.93(17) . 7_565 ?
C2 Fe1 C3 40.37(16) 7_565 7_565 ?
C6 Fe1 C3 107.95(16) 7_565 7_565 ?
C6 Fe1 C3 122.92(16) . 7_565 ?
C3 Fe1 C3 40.2(3) . 7_565 ?
C14 Fe2 C14 68.8(2) . 7_565 ?
C14 Fe2 C17 158.17(16) . 7_565 ?
C14 Fe2 C17 107.04(18) 7_565 7_565 ?
C14 Fe2 C17 107.04(18) . . ?
C14 Fe2 C17 158.17(16) 7_565 . ?
C17 Fe2 C17 68.4(3) 7_565 . ?
C14 Fe2 C16 121.84(16) . . ?
C14 Fe2 C16 121.84(16) 7_565 . ?
C17 Fe2 C16 40.81(15) 7_565 . ?
C17 Fe2 C16 40.81(15) . . ?
C14 Fe2 C13 41.16(13) . . ?
C14 Fe2 C13 41.16(13) 7_565 . ?
C17 Fe2 C13 121.61(16) 7_565 . ?
C17 Fe2 C13 121.61(16) . . ?
C16 Fe2 C13 105.6(2) . . ?
C14 Fe2 C18 159.67(16) . 7_565 ?
C14 Fe2 C18 123.08(17) 7_565 7_565 ?
C17 Fe2 C18 40.40(16) 7_565 7_565 ?
C17 Fe2 C18 68.21(18) . 7_565 ?
C16 Fe2 C18 68.36(18) . 7_565 ?
C13 Fe2 C18 158.38(14) . 7_565 ?
C14 Fe2 C18 123.08(17) . . ?
C14 Fe2 C18 159.67(16) 7_565 . ?
C17 Fe2 C18 68.21(18) 7_565 . ?
C17 Fe2 C18 40.40(16) . . ?
C16 Fe2 C18 68.36(18) . . ?
C13 Fe2 C18 158.38(14) . . ?
C18 Fe2 C18 40.6(3) 7_565 . ?
C14 Fe2 C15 40.84(14) . . ?
C14 Fe2 C15 68.61(15) 7_565 . ?
C17 Fe2 C15 159.46(17) 7_565 . ?
C17 Fe2 C15 123.11(17) . . ?
C16 Fe2 C15 158.68(12) . . ?
C13 Fe2 C15 69.20(16) . . ?
C18 Fe2 C15 123.91(15) 7_565 . ?
C18 Fe2 C15 108.50(15) . . ?
C14 Fe2 C15 68.61(15) . 7_565 ?
C14 Fe2 C15 40.84(14) 7_565 7_565 ?
C17 Fe2 C15 123.11(17) 7_565 7_565 ?
C17 Fe2 C15 159.46(17) . 7_565 ?
C16 Fe2 C15 158.68(12) . 7_565 ?
C13 Fe2 C15 69.20(16) . 7_565 ?
C18 Fe2 C15 108.50(15) 7_565 7_565 ?
C18 Fe2 C15 123.91(15) . 7_565 ?
C15 Fe2 C15 40.6(2) . 7_565 ?
O1 B1 O1 85.1(7) 7_565 . ?
O1 B1 O1' 112.6(5) 7_565 . ?
O1 B1 O1' 42.0(3) . . ?
O1 B1 O1' 42.0(3) 7_565 7_565 ?
O1 B1 O1' 112.6(5) . 7_565 ?
O1' B1 O1' 112.9(5) . 7_565 ?
O1 B1 C4 130.7(3) 7_565 . ?
O1 B1 C4 130.7(3) . . ?
O1' B1 C4 116.5(3) . . ?
O1' B1 C4 116.5(3) 7_565 . ?
O2' B2 O2' 92.9(6) 7_565 . ?
O2' B2 O2 114.2(5) 7_565 . ?
O2' B2 O2 39.3(3) . . ?
O2' B2 O2 39.3(3) 7_565 7_565 ?
O2' B2 O2 114.2(5) . 7_565 ?
O2 B2 O2 109.4(6) . 7_565 ?
O2' B2 C13 126.4(4) 7_565 . ?
O2' B2 C13 126.4(4) . . ?
O2 B2 C13 119.3(3) . . ?
O2 B2 C13 119.3(3) 7_565 . ?
B1 O1 C8 111.1(5) . . ?
O1 C8 C8' 104.8(7) . 7_565 ?
O1 C8 C9 105.6(7) . . ?
C8' C8 C9 117.0(7) 7_565 . ?
C8 C9 C10 118.6(6) . . ?
C11 C10 C9 114.8(6) . . ?
O2 C11 C11' 103.3(8) . 7_565 ?
O2 C11 C10 108.6(7) . . ?
C11' C11 C10 116.5(8) 7_565 . ?
B2 O2 C11 106.2(6) . . ?
C8' O1' B1 104.6(5) . . ?
O1' C8' C9' 107.5(7) . . ?
O1' C8' C8 103.5(8) . 7_565 ?
C9' C8' C8 118.8(8) . 7_565 ?
C8' C9' C10' 114.4(7) . . ?
C11' C10' C9' 118.4(7) . . ?
O2' C11' C10' 106.2(7) . . ?
O2' C11' C11 104.5(7) . 7_565 ?
C10' C11' C11 117.3(8) . 7_565 ?
B2 O2' C11' 107.6(5) . . ?

loop_
_geom_bond_atom_site_label_1
_geom_bond_atom_site_label_2
_geom_bond_distance
_geom_bond_site_symmetry_2
_geom_bond_publ_flag
C1 C2 1.421(5) . ?
C1 C2 1.421(5) 7_565 ?
C1 Fe1 2.046(5) . ?
C2 C3 1.413(5) . ?
C2 Fe1 2.048(4) . ?
C3 C3 1.408(9) 7_565 ?
C3 Fe1 2.048(4) . ?
C4 C5 1.431(5) . ?
C4 C5 1.431(5) 7_565 ?
C4 B1 1.543(8) . ?
C4 Fe1 2.046(5) . ?
C5 C6 1.417(5) . ?
C5 Fe1 2.042(4) . ?
C6 C6 1.402(9) 7_565 ?
C6 Fe1 2.049(3) . ?
C13 C14 1.433(5) . ?
C13 C14 1.433(5) 7_565 ?
C13 B2 1.551(8) . ?
C13 Fe2 2.046(5) . ?
C14 C15 1.423(5) . ?
C14 Fe2 2.031(4) . ?
C15 C15 1.421(8) 7_565 ?
C15 Fe2 2.048(3) . ?
C16 C17 1.419(6) 7_565 ?
C16 C17 1.419(6) . ?
C16 Fe2 2.035(5) . ?
C17 C18 1.409(5) . ?
C17 Fe2 2.033(4) . ?
C18 C18 1.421(9) 7_565 ?
C18 Fe2 2.047(4) . ?
Fe1 C5 2.042(4) 7_565 ?
Fe1 C2 2.048(4) 7_565 ?
Fe1 C6 2.049(3) 7_565 ?
Fe1 C3 2.048(4) 7_565 ?
Fe2 C14 2.031(4) 7_565 ?
Fe2 C17 2.033(4) 7_565 ?
Fe2 C18 2.047(4) 7_565 ?
Fe2 C15 2.048(3) 7_565 ?
B1 O1 1.251(7) 7_565 ?
B1 O1 1.251(7) . ?
B1 O1' 1.500(6) . ?
B1 O1' 1.500(6) 7_565 ?
B2 O2' 1.329(6) 7_565 ?
B2 O2' 1.329(6) . ?
B2 O2 1.411(6) . ?
B2 O2 1.411(6) 7_565 ?
O1 C8 1.443(9) . ?
C8 C8' 1.546(13) 7_565 ?
C8 C9 1.528(11) . ?
C9 C10 1.548(10) . ?
C10 C11 1.522(12) . ?
C11 O2 1.460(9) . ?
C11 C11' 1.547(12) 7_565 ?
O1' C8' 1.473(10) . ?
C8' C9' 1.509(11) . ?
C8' C8 1.546(13) 7_565 ?
C9' C10' 1.534(10) . ?
C10' C11' 1.513(12) . ?
C11' O2' 1.452(9) . ?
C11' C11 1.547(12) 7_565 ?
